data_2226546
loop_
_publ_author_name
'Khan, F. Nawaz'
'Hathwar, Venkatesha R.'
'Kumar, Rajesh'
'Kushwaha, Atul Kumar'
'Akkurt, Mehmet'

_publ_section_title
;
 1-{6-Chloro-2-[(2-chloro-6-methylquinolin-3-yl)methoxy]-4-phenylquinolin-3-yl}ethanone
;
_journal_coeditor_code IS2563
_journal_issue 7
_journal_name_full 'Acta Crystallographica Section E'
_journal_page_first o1693
_journal_page_last o1694
_journal_paper_doi 10.1107/S1600536810022701
_journal_volume 66
_journal_year 2010
_chemical_formula_iupac 'C28 H20 Cl2 N2 O2'
_chemical_formula_moiety 'C28 H20 Cl2 N2 O2'
_chemical_formula_sum 'C28 H20 Cl2 N2 O2'
_chemical_formula_weight 487.36
_chemical_name_systematic
;
1-{6-Chloro-2-[(2-chloro-6-methylquinolin-3-yl)methoxy]-4-phenylquinolin-
3-yl}ethanone
;
_space_group_IT_number 2
_symmetry_cell_setting triclinic
_symmetry_space_group_name_Hall '-P 1'
_symmetry_space_group_name_H-M 'P -1'
_atom_sites_solution_hydrogens geom
_atom_sites_solution_primary direct
_atom_sites_solution_secondary difmap
_cell_angle_alpha 67.555(4)
_cell_angle_beta 80.183(3)
_cell_angle_gamma 77.273(3)
_cell_formula_units_Z 2
_cell_length_a 8.0552(2)
_cell_length_b 12.4499(5)
_cell_length_c 13.3718(5)
_cell_measurement_reflns_used 1523
_cell_measurement_temperature 295(2)
_cell_measurement_theta_max 21.35
_cell_measurement_theta_min 1.89
_cell_volume 1203.41(8)
_computing_cell_refinement '<i>CrysAlis Pro CCD</i> (Oxford Diffraction, 2009)'
_computing_data_collection '<i>CrysAlis Pro CCD</i> (Oxford Diffraction, 2009)'
_computing_data_reduction '<i>CrysAlis Pro RED</i> (Oxford Diffraction, 2009)'
_computing_molecular_graphics 'ORTEP-3 (Farrugia, 1997)'
_computing_publication_material 'WinGX (Farrugia, 1999), PARST (Nardelli, 1983) and PLATON (Spek, 2009)'
_computing_structure_refinement 'SHELXL97 (Sheldrick, 2008)'
_computing_structure_solution 'SHELXS97  (Sheldrick, 2008)'
_diffrn_ambient_temperature 295(2)
_diffrn_measured_fraction_theta_full 0.997
_diffrn_measured_fraction_theta_max 0.997
_diffrn_measurement_device_type 'Oxford Xcalibur Eos (Nova) CCD detector'
_diffrn_measurement_method '\w scans'
_diffrn_radiation_monochromator graphite
_diffrn_radiation_source 'Enhance (Mo) X-ray Source'
_diffrn_radiation_type MoK\a
_diffrn_radiation_wavelength 0.71073
_diffrn_reflns_av_R_equivalents 0.0339
_diffrn_reflns_av_sigmaI/netI 0.0321
_diffrn_reflns_limit_h_max 9
_diffrn_reflns_limit_h_min -9
_diffrn_reflns_limit_k_max 15
_diffrn_reflns_limit_k_min -15
_diffrn_reflns_limit_l_max 16
_diffrn_reflns_limit_l_min -16
_diffrn_reflns_number 23521
_diffrn_reflns_theta_full 25.50
_diffrn_reflns_theta_max 25.50
_diffrn_reflns_theta_min 3.15
_exptl_absorpt_coefficient_mu 0.298
_exptl_absorpt_correction_T_max 0.9510
_exptl_absorpt_correction_T_min 0.9121
_exptl_absorpt_correction_type multi-scan
_exptl_absorpt_process_details '(<i>CrysAlis Pro RED</i>; Oxford Diffraction, 2009)'
_exptl_crystal_colour colourless
_exptl_crystal_density_diffrn 1.345
_exptl_crystal_density_method 'not measured'
_exptl_crystal_description block
_exptl_crystal_F_000 504
_exptl_crystal_size_max 0.24
_exptl_crystal_size_mid 0.18
_exptl_crystal_size_min 0.17
_refine_diff_density_max 0.184
_refine_diff_density_min -0.196
_refine_ls_extinction_method none
_refine_ls_goodness_of_fit_ref 1.052
_refine_ls_hydrogen_treatment constr
_refine_ls_matrix_type full
_refine_ls_number_parameters 309
_refine_ls_number_reflns 4468
_refine_ls_number_restraints 0
_refine_ls_restrained_S_all 1.052
_refine_ls_R_factor_all 0.0640
_refine_ls_R_factor_gt 0.0379
_refine_ls_shift/su_max 0.001
_refine_ls_shift/su_mean 0.000
_refine_ls_structure_factor_coef Fsqd
_refine_ls_weighting_details 'calc w=1/[\s^2^(Fo^2^)+(0.0520P)^2^] where P=(Fo^2^+2Fc^2^)/3'
_refine_ls_weighting_scheme calc
_refine_ls_wR_factor_gt 0.0973
_refine_ls_wR_factor_ref 0.1031
_reflns_number_gt 3013
_reflns_number_total 4468
_reflns_threshold_expression I>2sigma(I)
_cod_data_source_file is2563.cif
_cod_data_source_block I
_cod_original_cell_volume 1203.40(8)
_cod_database_code 2226546
_cod_database_fobs_code 2226546

loop_
_symmetry_equiv_pos_site_id
_symmetry_equiv_pos_as_xyz
1 x,y,z
2 -x,-y,-z

loop_
_atom_site_type_symbol
_atom_site_label
_atom_site_fract_x
_atom_site_fract_y
_atom_site_fract_z
_atom_site_U_iso_or_equiv
_atom_site_adp_type
_atom_site_calc_flag
_atom_site_refinement_flags
_atom_site_occupancy
_atom_site_disorder_assembly
_atom_site_disorder_group
Cl Cl1 0.33663(7) 1.14088(4) 0.22132(4) 0.06059(17) Uani d . 1 . .
Cl Cl2 -0.09000(6) 1.14116(5) -0.47007(4) 0.06921(19) Uani d . 1 . .
N N2 0.21161(17) 1.00876(13) -0.06019(11) 0.0423(4) Uani d . 1 . .
O O1 0.33714(14) 0.86813(10) 0.08785(9) 0.0475(3) Uani d . 1 . .
N N1 0.49540(17) 0.96473(13) 0.36950(11) 0.0448(4) Uani d . 1 . .
C C19 0.13345(19) 0.94637(15) -0.19597(13) 0.0385(4) Uani d . 1 . .
C C14 0.0612(2) 0.98122(16) -0.29553(13) 0.0444(4) Uani d . 1 . .
H H14 0.0544 0.9251 -0.3241 0.053 Uiso calc R 1 . .
C C2 0.4134(2) 0.91455(15) 0.22883(13) 0.0400(4) Uani d . 1 . .
C C9 0.5542(2) 0.76123(16) 0.37802(14) 0.0439(4) Uani d . 1 . .
C C8 0.5616(2) 0.84815(16) 0.42010(14) 0.0437(4) Uani d . 1 . .
C C3 0.4784(2) 0.79952(16) 0.27944(14) 0.0446(4) Uani d . 1 . .
H H3 0.4730 0.7447 0.2489 0.054 Uiso calc R 1 . .
C C18 0.1429(2) 1.03427(15) -0.15555(13) 0.0403(4) Uani d . 1 . .
C C13 0.1931(2) 0.82572(15) -0.13202(13) 0.0391(4) Uani d . 1 . .
C C1 0.4259(2) 0.99192(15) 0.28090(14) 0.0416(4) Uani d . 1 . .
C C10 0.3332(2) 0.96331(15) 0.12404(13) 0.0430(4) Uani d . 1 . .
H H10A 0.2160 1.0009 0.1346 0.052 Uiso calc R 1 . .
H H10B 0.3956 1.0218 0.0700 0.052 Uiso calc R 1 . .
C C12 0.2581(2) 0.80213(15) -0.03618(13) 0.0412(4) Uani d . 1 . .
C C7 0.6397(2) 0.81471(18) 0.51636(14) 0.0537(5) Uani d . 1 . .
H H7 0.6455 0.8713 0.5446 0.064 Uiso calc R 1 . .
C C11 0.2656(2) 0.89904(16) -0.00647(13) 0.0407(4) Uani d . 1 . .
C C15 0.0018(2) 1.09715(17) -0.34893(13) 0.0487(5) Uani d . 1 . .
C C17 0.0794(2) 1.15241(16) -0.21340(15) 0.0521(5) Uani d . 1 . .
H H17 0.0848 1.2103 -0.1867 0.062 Uiso calc R 1 . .
C C16 0.0096(2) 1.18333(17) -0.30877(15) 0.0565(5) Uani d . 1 . .
H H16 -0.0327 1.2620 -0.3467 0.068 Uiso calc R 1 . .
C C6 0.7064(2) 0.70026(18) 0.56792(15) 0.0588(5) Uani d . 1 . .
H H6 0.7580 0.6797 0.6313 0.071 Uiso calc R 1 . .
C C20 0.1809(2) 0.72977(15) -0.17002(13) 0.0418(4) Uani d . 1 . .
C C26 0.3230(3) 0.67904(17) 0.03888(15) 0.0570(5) Uani d . 1 . .
C C4 0.6242(2) 0.64294(17) 0.43520(15) 0.0542(5) Uani d . 1 . .
H H4 0.6185 0.5850 0.4086 0.065 Uiso calc R 1 . .
C C5 0.7000(2) 0.61141(18) 0.52858(15) 0.0571(5) Uani d . 1 . .
C C25 0.0585(3) 0.65958(17) -0.12159(15) 0.0589(5) Uani d . 1 . .
H H25 -0.0141 0.6695 -0.0626 0.071 Uiso calc R 1 . .
C C21 0.2876(2) 0.71344(18) -0.25780(15) 0.0588(5) Uani d . 1 . .
H H21 0.3704 0.7608 -0.2918 0.071 Uiso calc R 1 . .
O O2 0.2265(2) 0.62082(15) 0.10414(13) 0.0992(6) Uani d . 1 . .
C C22 0.2719(3) 0.6277(2) -0.29494(18) 0.0738(6) Uani d . 1 . .
H H22 0.3451 0.6169 -0.3534 0.089 Uiso calc R 1 . .
C C23 0.1503(3) 0.5586(2) -0.2469(2) 0.0773(7) Uani d . 1 . .
H H23 0.1401 0.5010 -0.2727 0.093 Uiso calc R 1 . .
C C24 0.0425(3) 0.57386(19) -0.16021(19) 0.0754(7) Uani d . 1 . .
H H24 -0.0411 0.5268 -0.1275 0.090 Uiso calc R 1 . .
C C27 0.5116(3) 0.6362(2) 0.0300(2) 0.0923(8) Uani d . 1 . .
H H27A 0.5383 0.5606 0.0860 0.138 Uiso calc R 1 . .
H H27B 0.5703 0.6913 0.0381 0.138 Uiso calc R 1 . .
H H27C 0.5474 0.6293 -0.0399 0.138 Uiso calc R 1 . .
C C28 0.7750(3) 0.48492(19) 0.58949(19) 0.0845(7) Uani d . 1 . .
H H28A 0.7624 0.4363 0.5512 0.127 Uiso calc R 1 . .
H H28B 0.7162 0.4588 0.6611 0.127 Uiso calc R 1 . .
H H28C 0.8941 0.4793 0.5950 0.127 Uiso calc R 1 . .

loop_
_atom_site_aniso_label
_atom_site_aniso_U_11
_atom_site_aniso_U_22
_atom_site_aniso_U_33
_atom_site_aniso_U_12
_atom_site_aniso_U_13
_atom_site_aniso_U_23
Cl1 0.0836(4) 0.0442(3) 0.0574(3) -0.0070(2) -0.0237(3) -0.0171(2)
Cl2 0.0722(4) 0.0812(4) 0.0445(3) -0.0019(3) -0.0246(2) -0.0100(3)
N2 0.0451(8) 0.0450(10) 0.0386(8) -0.0081(7) -0.0068(7) -0.0157(7)
O1 0.0620(8) 0.0483(8) 0.0390(7) -0.0093(6) -0.0166(6) -0.0181(6)
N1 0.0521(9) 0.0484(10) 0.0398(8) -0.0080(7) -0.0091(7) -0.0205(8)
C19 0.0351(9) 0.0472(11) 0.0334(9) -0.0073(8) -0.0036(7) -0.0144(8)
C14 0.0439(10) 0.0534(12) 0.0373(10) -0.0080(9) -0.0052(8) -0.0175(9)
C2 0.0401(9) 0.0486(11) 0.0359(9) -0.0117(8) -0.0032(8) -0.0181(9)
C9 0.0456(10) 0.0503(12) 0.0403(10) -0.0063(9) -0.0064(8) -0.0211(9)
C8 0.0440(10) 0.0524(12) 0.0388(10) -0.0068(9) -0.0052(8) -0.0212(9)
C3 0.0507(10) 0.0484(12) 0.0436(10) -0.0077(9) -0.0069(8) -0.0255(9)
C18 0.0377(9) 0.0459(11) 0.0373(10) -0.0078(8) -0.0043(8) -0.0140(9)
C13 0.0386(9) 0.0460(11) 0.0347(9) -0.0119(8) -0.0030(7) -0.0144(8)
C1 0.0444(10) 0.0426(10) 0.0401(10) -0.0088(8) -0.0049(8) -0.0160(8)
C10 0.0498(10) 0.0458(11) 0.0398(10) -0.0109(8) -0.0059(8) -0.0200(9)
C12 0.0463(10) 0.0434(11) 0.0353(9) -0.0123(8) -0.0066(8) -0.0119(8)
C7 0.0605(12) 0.0627(14) 0.0458(11) -0.0061(10) -0.0136(9) -0.0270(10)
C11 0.0410(10) 0.0496(12) 0.0334(9) -0.0115(8) -0.0052(8) -0.0143(9)
C15 0.0459(10) 0.0596(13) 0.0349(10) -0.0052(9) -0.0093(8) -0.0105(9)
C17 0.0589(12) 0.0437(11) 0.0539(12) -0.0052(9) -0.0116(10) -0.0171(10)
C16 0.0598(12) 0.0473(12) 0.0517(12) -0.0009(9) -0.0127(10) -0.0074(10)
C6 0.0615(12) 0.0701(15) 0.0443(11) -0.0030(11) -0.0170(9) -0.0196(11)
C20 0.0495(10) 0.0418(10) 0.0359(9) -0.0069(9) -0.0151(8) -0.0116(8)
C26 0.0881(16) 0.0481(12) 0.0417(11) -0.0198(12) -0.0261(11) -0.0109(10)
C4 0.0634(12) 0.0479(12) 0.0554(12) -0.0011(10) -0.0138(10) -0.0241(10)
C5 0.0597(12) 0.0544(13) 0.0519(12) -0.0025(10) -0.0130(10) -0.0139(10)
C25 0.0715(13) 0.0595(13) 0.0526(12) -0.0254(11) -0.0058(10) -0.0200(11)
C21 0.0648(12) 0.0685(14) 0.0541(12) -0.0164(11) -0.0020(10) -0.0328(11)
O2 0.1195(14) 0.0826(12) 0.0773(11) -0.0532(11) -0.0305(10) 0.0200(10)
C22 0.0899(16) 0.0798(17) 0.0691(15) -0.0104(14) -0.0101(13) -0.0470(14)
C23 0.1044(18) 0.0630(15) 0.0848(17) -0.0105(14) -0.0340(15) -0.0405(14)
C24 0.0909(16) 0.0651(16) 0.0809(17) -0.0361(13) -0.0186(14) -0.0211(13)
C27 0.0977(19) 0.0612(15) 0.0880(18) 0.0178(13) -0.0256(14) -0.0039(13)
C28 0.1036(18) 0.0600(15) 0.0795(16) 0.0047(13) -0.0368(14) -0.0123(13)

loop_
_atom_type_symbol
_atom_type_description
_atom_type_scat_dispersion_real
_atom_type_scat_dispersion_imag
_atom_type_scat_source
O O 0.0106 0.0060 'International Tables Vol C Tables 4.2.6.8 and 6.1.1.4'
N N 0.0061 0.0033 'International Tables Vol C Tables 4.2.6.8 and 6.1.1.4'
Cl Cl 0.1484 0.1585 'International Tables Vol C Tables 4.2.6.8 and 6.1.1.4'
H H 0.0000 0.0000 'International Tables Vol C Tables 4.2.6.8 and 6.1.1.4'
C C 0.0033 0.0016 'International Tables Vol C Tables 4.2.6.8 and 6.1.1.4'

loop_
_geom_angle_atom_site_label_1
_geom_angle_atom_site_label_2
_geom_angle_atom_site_label_3
_geom_angle_site_symmetry_1
_geom_angle_site_symmetry_3
_geom_angle
_geom_angle_publ_flag
C11 N2 C18 . . 116.95(14) ?
C11 O1 C10 . . 115.17(13) ?
C1 N1 C8 . . 116.89(14) ?
C18 C19 C14 . . 118.60(16) ?
C18 C19 C13 . . 117.98(14) ?
C14 C19 C13 . . 123.39(15) ?
C15 C14 C19 . . 119.59(16) ?
C15 C14 H14 . . 120.2 ?
C19 C14 H14 . . 120.2 ?
C3 C2 C1 . . 115.83(15) ?
C3 C2 C10 . . 124.90(15) ?
C1 C2 C10 . . 119.26(15) ?
C4 C9 C8 . . 118.56(16) ?
C4 C9 C3 . . 124.18(16) ?
C8 C9 C3 . . 117.25(16) ?
N1 C8 C7 . . 118.82(16) ?
N1 C8 C9 . . 121.91(15) ?
C7 C8 C9 . . 119.27(17) ?
C2 C3 C9 . . 121.12(16) ?
C2 C3 H3 . . 119.4 ?
C9 C3 H3 . . 119.4 ?
N2 C18 C17 . . 117.78(15) ?
N2 C18 C19 . . 122.61(15) ?
C17 C18 C19 . . 119.61(15) ?
C12 C13 C19 . . 118.40(15) ?
C12 C13 C20 . . 121.80(15) ?
C19 C13 C20 . . 119.80(14) ?
N1 C1 C2 . . 126.97(16) ?
N1 C1 Cl1 . . 115.41(13) ?
C2 C1 Cl1 . . 117.62(13) ?
O1 C10 C2 . . 108.45(14) ?
O1 C10 H10A . . 110.0 ?
C2 C10 H10A . . 110.0 ?
O1 C10 H10B . . 110.0 ?
C2 C10 H10B . . 110.0 ?
H10A C10 H10B . . 108.4 ?
C13 C12 C11 . . 118.04(16) ?
C13 C12 C26 . . 123.48(15) ?
C11 C12 C26 . . 118.48(15) ?
C6 C7 C8 . . 120.07(18) ?
C6 C7 H7 . . 120.0 ?
C8 C7 H7 . . 120.0 ?
N2 C11 O1 . . 119.80(15) ?
N2 C11 C12 . . 125.97(15) ?
O1 C11 C12 . . 114.24(15) ?
C14 C15 C16 . . 121.83(17) ?
C14 C15 Cl2 . . 120.19(15) ?
C16 C15 Cl2 . . 117.97(15) ?
C16 C17 C18 . . 120.51(17) ?
C16 C17 H17 . . 119.7 ?
C18 C17 H17 . . 119.7 ?
C17 C16 C15 . . 119.85(18) ?
C17 C16 H16 . . 120.1 ?
C15 C16 H16 . . 120.1 ?
C7 C6 C5 . . 122.07(18) ?
C7 C6 H6 . . 119.0 ?
C5 C6 H6 . . 119.0 ?
C25 C20 C21 . . 118.83(17) ?
C25 C20 C13 . . 120.46(15) ?
C21 C20 C13 . . 120.64(16) ?
O2 C26 C27 . . 122.3(2) ?
O2 C26 C12 . . 120.49(19) ?
C27 C26 C12 . . 117.21(18) ?
C5 C4 C9 . . 121.69(17) ?
C5 C4 H4 . . 119.2 ?
C9 C4 H4 . . 119.2 ?
C4 C5 C6 . . 118.33(18) ?
C4 C5 C28 . . 121.61(19) ?
C6 C5 C28 . . 120.06(18) ?
C20 C25 C24 . . 120.35(19) ?
C20 C25 H25 . . 119.8 ?
C24 C25 H25 . . 119.8 ?
C22 C21 C20 . . 120.46(19) ?
C22 C21 H21 . . 119.8 ?
C20 C21 H21 . . 119.8 ?
C23 C22 C21 . . 120.5(2) ?
C23 C22 H22 . . 119.8 ?
C21 C22 H22 . . 119.8 ?
C22 C23 C24 . . 120.0(2) ?
C22 C23 H23 . . 120.0 ?
C24 C23 H23 . . 120.0 ?
C23 C24 C25 . . 119.9(2) ?
C23 C24 H24 . . 120.1 ?
C25 C24 H24 . . 120.1 ?
C26 C27 H27A . . 109.5 ?
C26 C27 H27B . . 109.5 ?
H27A C27 H27B . . 109.5 ?
C26 C27 H27C . . 109.5 ?
H27A C27 H27C . . 109.5 ?
H27B C27 H27C . . 109.5 ?
C5 C28 H28A . . 109.5 ?
C5 C28 H28B . . 109.5 ?
H28A C28 H28B . . 109.5 ?
C5 C28 H28C . . 109.5 ?
H28A C28 H28C . . 109.5 ?
H28B C28 H28C . . 109.5 ?

loop_
_geom_bond_atom_site_label_1
_geom_bond_atom_site_label_2
_geom_bond_site_symmetry_2
_geom_bond_distance
_geom_bond_publ_flag
Cl1 C1 . 1.7523(18) ?
Cl2 C15 . 1.7388(17) ?
N2 C11 . 1.291(2) ?
N2 C18 . 1.374(2) ?
O1 C11 . 1.3603(19) ?
O1 C10 . 1.4336(19) ?
N1 C1 . 1.292(2) ?
N1 C8 . 1.372(2) ?
C19 C18 . 1.413(2) ?
C19 C14 . 1.418(2) ?
C19 C13 . 1.435(2) ?
C14 C15 . 1.359(2) ?
C14 H14 . 0.9300 ?
C2 C3 . 1.354(2) ?
C2 C1 . 1.415(2) ?
C2 C10 . 1.495(2) ?
C9 C4 . 1.412(2) ?
C9 C8 . 1.413(2) ?
C9 C3 . 1.416(2) ?
C8 C7 . 1.406(2) ?
C3 H3 . 0.9300 ?
C18 C17 . 1.399(2) ?
C13 C12 . 1.370(2) ?
C13 C20 . 1.492(2) ?
C10 H10A . 0.9700 ?
C10 H10B . 0.9700 ?
C12 C11 . 1.422(2) ?
C12 C26 . 1.510(2) ?
C7 C6 . 1.354(3) ?
C7 H7 . 0.9300 ?
C15 C16 . 1.387(3) ?
C17 C16 . 1.366(2) ?
C17 H17 . 0.9300 ?
C16 H16 . 0.9300 ?
C6 C5 . 1.408(3) ?
C6 H6 . 0.9300 ?
C20 C25 . 1.373(2) ?
C20 C21 . 1.385(2) ?
C26 O2 . 1.194(2) ?
C26 C27 . 1.495(3) ?
C4 C5 . 1.366(2) ?
C4 H4 . 0.9300 ?
C5 C28 . 1.509(3) ?
C25 C24 . 1.388(3) ?
C25 H25 . 0.9300 ?
C21 C22 . 1.374(3) ?
C21 H21 . 0.9300 ?
C22 C23 . 1.359(3) ?
C22 H22 . 0.9300 ?
C23 C24 . 1.373(3) ?
C23 H23 . 0.9300 ?
C24 H24 . 0.9300 ?
C27 H27A . 0.9600 ?
C27 H27B . 0.9600 ?
C27 H27C . 0.9600 ?
C28 H28A . 0.9600 ?
C28 H28B . 0.9600 ?
C28 H28C . 0.9600 ?

loop_
_geom_hbond_atom_site_label_D
_geom_hbond_atom_site_label_H
_geom_hbond_atom_site_label_A
_geom_hbond_site_symmetry_A
_geom_hbond_distance_DH
_geom_hbond_distance_HA
_geom_hbond_distance_DA
_geom_hbond_angle_DHA
_geom_hbond_publ_flag
C3 H3 O1 . 0.93 2.39 2.735(2) 101 yes
C24 H24 O2 2_565 0.93 2.51 3.392(3) 157 yes
C10 H10A Cg4 2_575 0.97 2.67 3.4430(18) 137 yes

loop_
_geom_torsion_atom_site_label_1
_geom_torsion_atom_site_label_2
_geom_torsion_atom_site_label_3
_geom_torsion_atom_site_label_4
_geom_torsion_site_symmetry_1
_geom_torsion_site_symmetry_2
_geom_torsion_site_symmetry_3
_geom_torsion_site_symmetry_4
_geom_torsion
_geom_torsion_publ_flag
C18 C19 C14 C15 . . . . -0.5(2) ?
C13 C19 C14 C15 . . . . 177.48(14) ?
C1 N1 C8 C7 . . . . 179.53(15) ?
C1 N1 C8 C9 . . . . -0.2(2) ?
C4 C9 C8 N1 . . . . -179.55(15) ?
C3 C9 C8 N1 . . . . 1.3(2) ?
C4 C9 C8 C7 . . . . 0.7(2) ?
C3 C9 C8 C7 . . . . -178.42(15) ?
C1 C2 C3 C9 . . . . -0.3(2) ?
C10 C2 C3 C9 . . . . 179.17(15) ?
C4 C9 C3 C2 . . . . 179.92(16) ?
C8 C9 C3 C2 . . . . -1.0(2) ?
C11 N2 C18 C17 . . . . 178.29(14) ?
C11 N2 C18 C19 . . . . -1.3(2) ?
C14 C19 C18 N2 . . . . -179.64(14) ?
C13 C19 C18 N2 . . . . 2.2(2) ?
C14 C19 C18 C17 . . . . 0.8(2) ?
C13 C19 C18 C17 . . . . -177.35(14) ?
C18 C19 C13 C12 . . . . -0.9(2) ?
C14 C19 C13 C12 . . . . -178.94(14) ?
C18 C19 C13 C20 . . . . 178.25(14) ?
C14 C19 C13 C20 . . . . 0.2(2) ?
C8 N1 C1 C2 . . . . -1.4(3) ?
C8 N1 C1 Cl1 . . . . 177.98(11) ?
C3 C2 C1 N1 . . . . 1.6(3) ?
C10 C2 C1 N1 . . . . -177.90(15) ?
C3 C2 C1 Cl1 . . . . -177.69(12) ?
C10 C2 C1 Cl1 . . . . 2.8(2) ?
C11 O1 C10 C2 . . . . 179.04(12) ?
C3 C2 C10 O1 . . . . 0.1(2) ?
C1 C2 C10 O1 . . . . 179.58(13) ?
C19 C13 C12 C11 . . . . -1.1(2) ?
C20 C13 C12 C11 . . . . 179.73(14) ?
C19 C13 C12 C26 . . . . 179.30(15) ?
C20 C13 C12 C26 . . . . 0.1(3) ?
N1 C8 C7 C6 . . . . -179.90(15) ?
C9 C8 C7 C6 . . . . -0.2(3) ?
C18 N2 C11 O1 . . . . 179.12(13) ?
C18 N2 C11 C12 . . . . -1.0(2) ?
C10 O1 C11 N2 . . . . 4.9(2) ?
C10 O1 C11 C12 . . . . -175.04(13) ?
C13 C12 C11 N2 . . . . 2.2(3) ?
C26 C12 C11 N2 . . . . -178.15(16) ?
C13 C12 C11 O1 . . . . -177.87(13) ?
C26 C12 C11 O1 . . . . 1.7(2) ?
C19 C14 C15 C16 . . . . -0.1(3) ?
C19 C14 C15 Cl2 . . . . -179.06(11) ?
N2 C18 C17 C16 . . . . 179.97(15) ?
C19 C18 C17 C16 . . . . -0.4(2) ?
C18 C17 C16 C15 . . . . -0.2(3) ?
C14 C15 C16 C17 . . . . 0.4(3) ?
Cl2 C15 C16 C17 . . . . 179.46(13) ?
C8 C7 C6 C5 . . . . -0.3(3) ?
C12 C13 C20 C25 . . . . 74.1(2) ?
C19 C13 C20 C25 . . . . -105.04(19) ?
C12 C13 C20 C21 . . . . -108.88(19) ?
C19 C13 C20 C21 . . . . 72.0(2) ?
C13 C12 C26 O2 . . . . -84.5(2) ?
C11 C12 C26 O2 . . . . 95.9(2) ?
C13 C12 C26 C27 . . . . 97.5(2) ?
C11 C12 C26 C27 . . . . -82.1(2) ?
C8 C9 C4 C5 . . . . -0.9(3) ?
C3 C9 C4 C5 . . . . 178.22(16) ?
C9 C4 C5 C6 . . . . 0.4(3) ?
C9 C4 C5 C28 . . . . -179.89(17) ?
C7 C6 C5 C4 . . . . 0.2(3) ?
C7 C6 C5 C28 . . . . -179.53(19) ?
C21 C20 C25 C24 . . . . 0.0(3) ?
C13 C20 C25 C24 . . . . 177.12(18) ?
C25 C20 C21 C22 . . . . -0.6(3) ?
C13 C20 C21 C22 . . . . -177.68(18) ?
C20 C21 C22 C23 . . . . 0.8(3) ?
C21 C22 C23 C24 . . . . -0.3(4) ?
C22 C23 C24 C25 . . . . -0.2(4) ?
C20 C25 C24 C23 . . . . 0.4(3) ?

loop_
_cod_related_entry_id
_cod_related_entry_database
_cod_related_entry_code
1 ChemSpider 24745318
